data_4323791
loop_
_publ_author_name
'Igor V. Kourkine'
'Michael B. Chapman'
'David S. Glueck'
'Klaus Eichele'
'Roderick E. Wasylishen'
'Glenn P. A. Yap'
'Louise M. Liable-Sands'
'Arnold L. Rheingold'

_publ_section_title
;
 Synthesis and Ligand Substitution Reactions of a Mesitylphosphido-Bridged
 Platinum(II) Dimer
;
_journal_name_full 'Inorganic Chemistry'
_journal_page_first 1478
_journal_page_last 1485
_journal_paper_doi 10.1021/ic951020i
_journal_volume 35
_journal_year 1996
_chemical_formula_sum 'C36 H37 Cl3 P3 Pt'
_chemical_formula_weight 864.01
_chemical_name_systematic
;
 ?
;
_space_group_IT_number 2
_symmetry_cell_setting triclinic
_symmetry_space_group_name_Hall '-P 1'
_symmetry_space_group_name_H-M 'P -1'
_atom_sites_solution_hydrogens geom
_atom_sites_solution_primary direct
_atom_sites_solution_secondary difmap
_audit_creation_method SHELXL
_cell_angle_alpha 77.52(4)
_cell_angle_beta 65.80(4)
_cell_angle_gamma 81.87(5)
_cell_formula_units_Z 1
_cell_length_a 12.449(7)
_cell_length_b 12.510(7)
_cell_length_c 12.926(7)
_cell_measurement_reflns_used 24
_cell_measurement_temperature 298(2)
_cell_measurement_theta_max 4
_cell_measurement_theta_min 20
_cell_volume 1789.6(18)
_computing_cell_refinement XSCANS
_computing_data_collection XSCANS
_computing_data_reduction XSCANS
_computing_molecular_graphics XP
_computing_publication_material XL
_computing_structure_refinement 'SHELXL-93 (Sheldrick, 1993)'
_computing_structure_solution 'SHELXS-86 (Sheldrick, 1990)'
_diffrn_ambient_temperature 298(2)
_diffrn_measurement_device 'Siemens P4'
_diffrn_measurement_method omega
_diffrn_radiation_monochromator graphite
_diffrn_radiation_source 'fine-focus sealed tube'
_diffrn_radiation_type MoK\a
_diffrn_radiation_wavelength 0.71073
_diffrn_reflns_av_R_equivalents 0.0229
_diffrn_reflns_av_sigmaI/netI 0.0503
_diffrn_reflns_limit_h_max 14
_diffrn_reflns_limit_h_min -13
_diffrn_reflns_limit_k_max 14
_diffrn_reflns_limit_k_min -14
_diffrn_reflns_limit_l_max 15
_diffrn_reflns_limit_l_min 0
_diffrn_reflns_number 6602
_diffrn_reflns_theta_max 25.00
_diffrn_reflns_theta_min 2.20
_diffrn_standards_decay_% 1
_diffrn_standards_interval_count 197
_diffrn_standards_number 3
_exptl_absorpt_coefficient_mu 2.151
_exptl_absorpt_correction_T_max 0.692
_exptl_absorpt_correction_T_min 0.436
_exptl_absorpt_correction_type ellipsoid
_exptl_crystal_colour yellow
_exptl_crystal_density_diffrn 0.802
_exptl_crystal_description block
_exptl_crystal_F_000 427
_exptl_crystal_size_max 0.40
_exptl_crystal_size_mid 0.30
_exptl_crystal_size_min 0.30
_refine_diff_density_max 0.894
_refine_diff_density_min -1.034
_refine_diff_density_rms 0.103
_refine_ls_extinction_method none
_refine_ls_goodness_of_fit_all 0.920
_refine_ls_goodness_of_fit_obs 0.983
_refine_ls_matrix_type full
_refine_ls_number_parameters 406
_refine_ls_number_reflns 6295
_refine_ls_number_restraints 0
_refine_ls_restrained_S_all 0.920
_refine_ls_restrained_S_obs 0.983
_refine_ls_R_factor_all 0.0373
_refine_ls_R_factor_obs 0.0284
_refine_ls_shift/esd_max 0.004
_refine_ls_shift/esd_mean 0.002
_refine_ls_structure_factor_coef Fsqd
_refine_ls_weighting_details 'w=1/[\s^2^(Fo^2^)+(0.0340P)^2^+0.0000P] where P=(Fo^2^+2Fc^2^)/3'
_refine_ls_weighting_scheme calc
_refine_ls_wR_factor_all 0.0631
_refine_ls_wR_factor_obs 0.0616
_reflns_number_observed 5320
_reflns_number_total 6295
_reflns_observed_criterion >2sigma(I)
_cod_data_source_file ic951020i_1.cif
_cod_data_source_block glu10
_cod_depositor_comments
;
The following automatic conversions were performed:

'_refine_ls_weighting_scheme' value 'calc
w=1/[\s^2^(Fo^2^)+(0.0340P)^2^+0.0000P] where P=(Fo^2^+2Fc^2^)/3' was
changed to 'calc'. New tag '_refine_ls_weighting_details' was
created. The value of the new tag was set to
'w=1/[\s^2^(Fo^2^)+(0.0340P)^2^+0.0000P] where P=(Fo^2^+2Fc^2^)/3'.

Automatic conversion script
Id: cif_fix_values 3143 2015-03-26 13:38:13Z robertas 
;
_cod_original_cell_volume 1789.6(17)
_cod_database_code 4323791

loop_
_symmetry_equiv_pos_as_xyz
'x, y, z'
'-x, -y, -z'

loop_
_atom_site_aniso_label
_atom_site_aniso_U_11
_atom_site_aniso_U_22
_atom_site_aniso_U_33
_atom_site_aniso_U_23
_atom_site_aniso_U_13
_atom_site_aniso_U_12
Pt1 0.02409(10) 0.02833(10) 0.01998(9) -0.00114(6) -0.01113(7) -0.00688(7)
P1 0.0251(6) 0.0309(7) 0.0223(6) -0.0013(5) -0.0105(5) -0.0084(5)
P2 0.0290(7) 0.0301(7) 0.0229(6) 0.0004(5) -0.0107(5) -0.0082(5)
P3 0.0284(7) 0.0354(7) 0.0254(6) -0.0021(5) -0.0147(5) -0.0043(6)
Cl1 0.0454(8) 0.0505(9) 0.0611(9) -0.0140(7) -0.0209(7) 0.0002(7)
C1 0.046(3) 0.044(3) 0.030(3) 0.002(2) -0.021(2) -0.015(3)
C2 0.038(3) 0.038(3) 0.021(2) -0.001(2) -0.010(2) -0.011(2)
C3 0.040(3) 0.034(3) 0.031(3) 0.000(2) -0.015(2) -0.011(2)
C4 0.119(6) 0.045(4) 0.041(3) 0.009(3) -0.031(4) -0.027(4)
C5 0.147(8) 0.043(4) 0.064(5) 0.017(4) -0.047(5) -0.028(4)
C6 0.095(6) 0.032(4) 0.100(6) 0.004(4) -0.044(5) -0.011(4)
C7 0.157(8) 0.038(4) 0.064(5) -0.020(4) -0.019(5) -0.008(4)
C8 0.111(6) 0.041(4) 0.041(4) -0.004(3) -0.010(4) -0.009(4)
C9 0.029(3) 0.044(3) 0.027(2) -0.002(2) -0.012(2) -0.008(2)
C10 0.041(3) 0.056(4) 0.052(3) 0.004(3) -0.018(3) -0.018(3)
C11 0.042(4) 0.085(5) 0.055(4) 0.007(3) -0.021(3) -0.030(3)
C12 0.032(3) 0.105(6) 0.042(3) -0.009(4) -0.015(3) -0.007(4)
C13 0.052(4) 0.076(4) 0.047(3) -0.025(3) -0.027(3) 0.015(3)
C14 0.037(3) 0.052(3) 0.035(3) -0.013(2) -0.015(2) 0.001(3)
C15 0.034(3) 0.036(3) 0.041(3) -0.006(2) -0.019(2) -0.006(2)
C16 0.042(3) 0.051(4) 0.054(4) -0.014(3) -0.023(3) 0.000(3)
C17 0.054(4) 0.063(4) 0.072(4) -0.034(4) -0.019(3) 0.003(3)
C18 0.046(4) 0.038(4) 0.110(6) -0.011(4) -0.030(4) 0.002(3)
C19 0.053(4) 0.054(4) 0.082(5) 0.006(4) -0.038(4) 0.005(3)
C20 0.044(3) 0.050(4) 0.059(4) -0.002(3) -0.028(3) -0.005(3)
C21 0.039(3) 0.041(3) 0.023(2) 0.004(2) -0.019(2) -0.012(2)
C22 0.040(3) 0.051(4) 0.057(4) -0.003(3) -0.027(3) -0.008(3)
C23 0.052(4) 0.079(5) 0.072(4) 0.011(4) -0.040(3) -0.032(4)
C24 0.091(5) 0.044(4) 0.062(4) 0.003(3) -0.047(4) -0.022(4)
C25 0.082(5) 0.041(3) 0.039(3) -0.006(3) -0.032(3) -0.003(3)
C26 0.044(3) 0.039(3) 0.040(3) -0.008(2) -0.019(3) -0.002(3)
C27 0.037(3) 0.032(3) 0.022(2) 0.002(2) -0.014(2) -0.014(2)
C28 0.041(3) 0.050(3) 0.025(2) 0.000(2) -0.014(2) -0.020(3)
C29 0.053(4) 0.063(4) 0.047(3) 0.002(3) -0.018(3) -0.041(3)
C30 0.083(5) 0.044(4) 0.051(4) 0.000(3) -0.032(4) -0.029(4)
C31 0.071(4) 0.035(3) 0.045(3) -0.003(3) -0.032(3) -0.005(3)
C32 0.043(3) 0.037(3) 0.029(3) -0.003(2) -0.020(2) -0.007(2)
C33 0.032(3) 0.086(5) 0.052(3) -0.025(3) -0.013(3) -0.013(3)
C34 0.124(7) 0.057(5) 0.110(6) -0.015(4) -0.055(6) -0.037(5)
C35 0.041(3) 0.047(3) 0.047(3) -0.016(3) -0.016(3) 0.004(3)
C100 0.243(16) 0.173(13) 0.185(13) -0.069(11) -0.159(13) 0.087(12)
Cl2 0.165(9) 0.092(4) 0.246(13) 0.030(5) -0.144(9) -0.042(5)
Cl2' 0.127(9) 0.244(13) 0.175(9) 0.091(8) -0.084(8) -0.087(9)
Cl3 0.252(11) 0.227(10) 0.302(12) -0.094(10) -0.171(10) 0.116(8)
Cl3' 0.147(6) 0.112(5) 0.148(5) 0.039(4) -0.094(5) -0.046(4)

loop_
_atom_site_label
_atom_site_type_symbol
_atom_site_fract_x
_atom_site_fract_y
_atom_site_fract_z
_atom_site_U_iso_or_equiv
_atom_site_thermal_displace_type
_atom_site_occupancy
_atom_site_calc_flag
_atom_site_refinement_flags
_atom_site_disorder_group
Pt1 Pt -0.00425(2) -0.06175(2) 0.145209(15) 0.02325(6) Uani 1 d . .
P1 P 0.11230(10) 0.04486(10) -0.02968(10) 0.0256(3) Uani 1 d . .
P2 P -0.14007(11) -0.14451(10) 0.31735(10) 0.0273(3) Uani 1 d . .
P3 P 0.11165(11) -0.07850(10) 0.25034(10) 0.0286(3) Uani 1 d . .
Cl1 Cl -0.19120(12) 0.20267(12) 0.40571(13) 0.0519(4) Uani 1 d . .
C1 C 0.0190(4) -0.1161(4) 0.4033(4) 0.0381(12) Uani 1 d . .
H1A H 0.0327(4) -0.1937(4) 0.4287(4) 0.046 Uiso 1 calc R .
H1B H 0.0401(4) -0.0755(4) 0.4476(4) 0.046 Uiso 1 calc R .
C2 C -0.1126(4) -0.0908(4) 0.4248(4) 0.0331(12) Uani 1 d . .
H2A H -0.1312(4) -0.0123(4) 0.4176(4) 0.040 Uiso 1 calc R .
H2B H -0.1615(4) -0.1254(4) 0.5019(4) 0.040 Uiso 1 calc R .
C3 C -0.1249(4) -0.2925(4) 0.3537(4) 0.0343(11) Uani 1 d . .
C4 C -0.1588(6) -0.3452(5) 0.4667(5) 0.069(2) Uani 1 d . .
H4A H -0.1852(6) -0.3046(5) 0.5258(5) 0.083 Uiso 1 calc R .
C5 C -0.1534(8) -0.4571(5) 0.4915(6) 0.085(2) Uani 1 d . .
H5A H -0.1767(8) -0.4913(5) 0.5681(6) 0.102 Uiso 1 calc R .
C6 C -0.1156(7) -0.5199(5) 0.4091(7) 0.075(2) Uani 1 d . .
H6A H -0.1130(7) -0.5960(5) 0.4280(7) 0.090 Uiso 1 calc R .
C7 C -0.0822(8) -0.4696(5) 0.2999(6) 0.093(3) Uani 1 d . .
H7A H -0.0562(8) -0.5115(5) 0.2419(6) 0.111 Uiso 1 calc R .
C8 C -0.0852(6) -0.3558(5) 0.2704(5) 0.071(2) Uani 1 d . .
H8A H -0.0599(6) -0.3228(5) 0.1932(5) 0.085 Uiso 1 calc R .
C9 C -0.2953(4) -0.1122(4) 0.3447(4) 0.0330(11) Uani 1 d . .
C10 C -0.3746(5) -0.1926(5) 0.3787(5) 0.0505(15) Uani 1 d . .
H10A H -0.3487(5) -0.2662(5) 0.3866(5) 0.061 Uiso 1 calc R .
C11 C -0.4924(5) -0.1636(6) 0.4010(5) 0.060(2) Uani 1 d . .
H11A H -0.5455(5) -0.2178(6) 0.4238(5) 0.072 Uiso 1 calc R .
C12 C -0.5311(5) -0.0560(6) 0.3897(5) 0.060(2) Uani 1 d . .
H12A H -0.6106(5) -0.0367(6) 0.4060(5) 0.071 Uiso 1 calc R .
C13 C -0.4530(5) 0.0233(6) 0.3545(5) 0.055(2) Uani 1 d . .
H13A H -0.4796(5) 0.0966(6) 0.3450(5) 0.066 Uiso 1 calc R .
C14 C -0.3347(4) -0.0030(5) 0.3325(4) 0.0404(13) Uani 1 d . .
H14A H -0.2825(4) 0.0520(5) 0.3099(4) 0.048 Uiso 1 calc R .
C15 C 0.2263(4) -0.1881(4) 0.2185(4) 0.0352(12) Uani 1 d . .
C16 C 0.2703(5) -0.2198(5) 0.1118(5) 0.0472(14) Uani 1 d . .
H16A H 0.2438(5) -0.1824(5) 0.0554(5) 0.057 Uiso 1 calc R .
C17 C 0.3532(5) -0.3064(5) 0.0884(6) 0.062(2) Uani 1 d . .
H17A H 0.3839(5) -0.3263(5) 0.0160(6) 0.075 Uiso 1 calc R .
C18 C 0.3900(5) -0.3628(5) 0.1720(7) 0.065(2) Uani 1 d . .
H18A H 0.4429(5) -0.4235(5) 0.1577(7) 0.078 Uiso 1 calc R .
C19 C 0.3501(5) -0.3308(5) 0.2756(6) 0.063(2) Uani 1 d . .
H19A H 0.3787(5) -0.3678(5) 0.3305(6) 0.076 Uiso 1 calc R .
C20 C 0.2676(5) -0.2443(5) 0.3010(5) 0.0497(14) Uani 1 d . .
H20A H 0.2399(5) -0.2238(5) 0.3730(5) 0.060 Uiso 1 calc R .
C21 C 0.1828(4) 0.0422(4) 0.2424(4) 0.0323(11) Uani 1 d . .
C22 C 0.3033(5) 0.0423(5) 0.2105(5) 0.0468(14) Uani 1 d . .
H22A H 0.3517(5) -0.0201(5) 0.1903(5) 0.056 Uiso 1 calc R .
C23 C 0.3512(6) 0.1373(6) 0.2090(5) 0.063(2) Uani 1 d . .
H23A H 0.4322(6) 0.1385(6) 0.1866(5) 0.076 Uiso 1 calc R .
C24 C 0.2804(7) 0.2284(5) 0.2400(5) 0.061(2) Uani 1 d . .
H24A H 0.3132(7) 0.2909(5) 0.2395(5) 0.073 Uiso 1 calc R .
C25 C 0.1624(6) 0.2279(5) 0.2716(5) 0.051(2) Uani 1 d . .
H25A H 0.1145(6) 0.2902(5) 0.2930(5) 0.062 Uiso 1 calc R .
C26 C 0.1126(5) 0.1358(4) 0.2721(4) 0.0402(13) Uani 1 d . .
H26A H 0.0317(5) 0.1367(4) 0.2924(4) 0.048 Uiso 1 calc R .
C27 C 0.1485(4) 0.1744(4) -0.0140(4) 0.0293(11) Uani 1 d . .
C28 C 0.2667(4) 0.1988(4) -0.0455(4) 0.0376(12) Uani 1 d . .
C29 C 0.2860(5) 0.3018(5) -0.0325(5) 0.053(2) Uani 1 d . .
H29A H 0.3632(5) 0.3195(5) -0.0540(5) 0.063 Uiso 1 calc R .
C30 C 0.1970(6) 0.3772(5) 0.0101(5) 0.056(2) Uani 1 d . .
C31 C 0.0828(6) 0.3516(4) 0.0406(5) 0.0475(14) Uani 1 d . .
H31A H 0.0216(6) 0.4033(4) 0.0683(5) 0.057 Uiso 1 calc R .
C32 C 0.0562(4) 0.2517(4) 0.0313(4) 0.0342(12) Uani 1 d . .
C33 C 0.3708(5) 0.1188(5) -0.0867(5) 0.054(2) Uani 1 d . .
H33A H 0.3444(5) 0.0523(5) -0.0916(5) 0.082 Uiso 1 calc R .
H33B H 0.4090(5) 0.1028(5) -0.0334(5) 0.082 Uiso 1 calc R .
H33C H 0.4256(5) 0.1501(5) -0.1613(5) 0.082 Uiso 1 calc R .
C34 C 0.2227(7) 0.4857(5) 0.0296(7) 0.091(3) Uani 1 d . .
H34A H 0.1501(7) 0.5286(5) 0.0598(7) 0.136 Uiso 1 calc R .
H34B H 0.2740(7) 0.5255(5) -0.0422(7) 0.136 Uiso 1 calc R .
H34C H 0.2601(7) 0.4710(5) 0.0835(7) 0.136 Uiso 1 calc R .
C35 C -0.0707(4) 0.2278(4) 0.0720(5) 0.0451(13) Uani 1 d . .
H35A H -0.0755(4) 0.1557(4) 0.0603(5) 0.068 Uiso 1 calc R .
H35B H -0.1077(4) 0.2809(4) 0.0293(5) 0.068 Uiso 1 calc R .
H35C H -0.1103(4) 0.2316(4) 0.1525(5) 0.068 Uiso 1 calc R .
C100 C -0.3838(14) 0.3825(12) 0.3247(12) 0.180(6) Uani 1 d . .
Cl2 Cl -0.4774(9) 0.3473(7) 0.2713(12) 0.153(4) Uani 0.54 d P .
Cl2' Cl -0.4190(10) 0.3300(13) 0.2357(15) 0.187(7) Uani 0.46 d P .
Cl3 Cl -0.4403(9) 0.4739(9) 0.4025(10) 0.245(5) Uani 0.54 d P .
Cl3' Cl -0.3647(7) 0.5119(6) 0.2928(6) 0.130(2) Uani 0.46 d P .

loop_
_atom_type_symbol
_atom_type_description
_atom_type_scat_dispersion_real
_atom_type_scat_dispersion_imag
_atom_type_scat_source
C C 0.0033 0.0016 'International Tables Vol C Tables 4.2.6.8 and 6.1.1.4'
H H 0.0000 0.0000 'International Tables Vol C Tables 4.2.6.8 and 6.1.1.4'
P P 0.1023 0.0942 'International Tables Vol C Tables 4.2.6.8 and 6.1.1.4'
Cl Cl 0.1484 0.1585 'International Tables Vol C Tables 4.2.6.8 and 6.1.1.4'
Pt Pt -1.7033 8.3905 'International Tables Vol C Tables 4.2.6.8 and 6.1.1.4'

loop_
_geom_angle_atom_site_label_1
_geom_angle_atom_site_label_2
_geom_angle_atom_site_label_3
_geom_angle
_geom_angle_site_symmetry_1
_geom_angle_site_symmetry_3
_geom_angle_publ_flag
P2 Pt1 P3 83.44(6) . . ?
P2 Pt1 P1 99.34(6) . 2 ?
P3 Pt1 P1 176.91(4) . 2 ?
P2 Pt1 P1 171.22(5) . . ?
P3 Pt1 P1 101.24(6) . . ?
P1 Pt1 P1 76.19(6) 2 . ?
C27 P1 Pt1 114.4(2) . 2 ?
C27 P1 Pt1 114.1(2) . . ?
Pt1 P1 Pt1 103.81(6) 2 . ?
C3 P2 C9 105.4(2) . . ?
C3 P2 C2 105.9(2) . . ?
C9 P2 C2 106.4(2) . . ?
C3 P2 Pt1 117.2(2) . . ?
C9 P2 Pt1 117.5(2) . . ?
C2 P2 Pt1 103.3(2) . . ?
C15 P3 C21 106.6(2) . . ?
C15 P3 C1 105.3(2) . . ?
C21 P3 C1 104.2(2) . . ?
C15 P3 Pt1 112.8(2) . . ?
C21 P3 Pt1 118.1(2) . . ?
C1 P3 Pt1 108.7(2) . . ?
C2 C1 P3 110.7(3) . . ?
C1 C2 P2 107.7(3) . . ?
C8 C3 C4 117.7(5) . . ?
C8 C3 P2 120.9(4) . . ?
C4 C3 P2 121.4(4) . . ?
C5 C4 C3 119.8(6) . . ?
C6 C5 C4 122.5(6) . . ?
C7 C6 C5 117.9(6) . . ?
C6 C7 C8 121.6(7) . . ?
C3 C8 C7 120.4(6) . . ?
C14 C9 C10 119.5(5) . . ?
C14 C9 P2 118.2(4) . . ?
C10 C9 P2 122.3(4) . . ?
C9 C10 C11 120.0(6) . . ?
C12 C11 C10 120.4(6) . . ?
C13 C12 C11 119.7(6) . . ?
C12 C13 C14 121.4(6) . . ?
C9 C14 C13 119.0(5) . . ?
C16 C15 C20 118.9(5) . . ?
C16 C15 P3 119.9(4) . . ?
C20 C15 P3 121.2(4) . . ?
C15 C16 C17 120.5(6) . . ?
C18 C17 C16 119.7(6) . . ?
C19 C18 C17 120.4(6) . . ?
C18 C19 C20 121.1(6) . . ?
C19 C20 C15 119.4(6) . . ?
C22 C21 C26 119.4(5) . . ?
C22 C21 P3 122.3(4) . . ?
C26 C21 P3 118.2(4) . . ?
C21 C22 C23 119.0(6) . . ?
C24 C23 C22 120.7(6) . . ?
C25 C24 C23 120.2(6) . . ?
C24 C25 C26 120.5(6) . . ?
C21 C26 C25 120.2(5) . . ?
C32 C27 C28 119.7(4) . . ?
C32 C27 P1 118.7(4) . . ?
C28 C27 P1 121.7(4) . . ?
C29 C28 C27 117.5(5) . . ?
C29 C28 C33 118.8(5) . . ?
C27 C28 C33 123.7(5) . . ?
C30 C29 C28 123.0(5) . . ?
C29 C30 C31 118.5(5) . . ?
C29 C30 C34 120.8(6) . . ?
C31 C30 C34 120.7(7) . . ?
C30 C31 C32 122.1(6) . . ?
C31 C32 C27 119.2(5) . . ?
C31 C32 C35 118.9(5) . . ?
C27 C32 C35 121.9(4) . . ?
Cl3 C100 Cl3' 50.7(6) . . ?
Cl3 C100 Cl2' 135.6(10) . . ?
Cl3' C100 Cl2' 116.6(10) . . ?
Cl3 C100 Cl2 113.1(10) . . ?
Cl3' C100 Cl2 112.5(8) . . ?
Cl2' C100 Cl2 24.3(7) . . ?
Cl2' Cl2 C100 73.2(22) . . ?
Cl2 Cl2' C100 82.4(26) . . ?
Cl3' Cl3 C100 65.7(8) . . ?
Cl3' Cl3 Cl3 143.9(11) . 2_466 ?
C100 Cl3 Cl3 149.8(12) . 2_466 ?
Cl3 Cl3' C100 63.7(6) . . ?

loop_
_geom_bond_atom_site_label_1
_geom_bond_atom_site_label_2
_geom_bond_distance
_geom_bond_site_symmetry_2
_geom_bond_publ_flag
Pt1 P2 2.302(2) . ?
Pt1 P3 2.318(2) . ?
Pt1 P1 2.348(2) 2 ?
Pt1 P1 2.356(2) . ?
P1 C27 1.815(5) . ?
P1 Pt1 2.348(2) 2 ?
P2 C3 1.812(5) . ?
P2 C9 1.817(5) . ?
P2 C2 1.832(5) . ?
P3 C15 1.816(5) . ?
P3 C21 1.820(5) . ?
P3 C1 1.828(5) . ?
C1 C2 1.542(7) . ?
C3 C8 1.361(7) . ?
C3 C4 1.380(7) . ?
C4 C5 1.365(8) . ?
C5 C6 1.349(9) . ?
C6 C7 1.330(9) . ?
C7 C8 1.391(8) . ?
C9 C14 1.383(7) . ?
C9 C10 1.384(7) . ?
C10 C11 1.384(8) . ?
C11 C12 1.362(9) . ?
C12 C13 1.360(8) . ?
C13 C14 1.385(7) . ?
C15 C16 1.384(7) . ?
C15 C20 1.386(7) . ?
C16 C17 1.378(8) . ?
C17 C18 1.364(9) . ?
C18 C19 1.353(9) . ?
C19 C20 1.377(8) . ?
C21 C22 1.382(7) . ?
C21 C26 1.383(7) . ?
C22 C23 1.397(8) . ?
C23 C24 1.363(9) . ?
C24 C25 1.355(8) . ?
C25 C26 1.381(7) . ?
C27 C32 1.406(7) . ?
C27 C28 1.417(6) . ?
C28 C29 1.400(7) . ?
C28 C33 1.505(8) . ?
C29 C30 1.360(9) . ?
C30 C31 1.377(8) . ?
C30 C34 1.531(8) . ?
C31 C32 1.378(7) . ?
C32 C35 1.499(7) . ?
C100 Cl3 1.582(14) . ?
C100 Cl3' 1.61(2) . ?
C100 Cl2' 1.66(2) . ?
C100 Cl2 1.72(2) . ?
Cl2 Cl2' 0.72(2) . ?
Cl3 Cl3' 1.365(11) . ?
Cl3 Cl3 2.52(2) 2_466 ?
